data_7703165
loop_
_publ_author_name
'Radhakrishna, Latchupatula'
'Kunchur, Harish S.'
'Namdeo, Pavan K.'
'Butcher, Ray J.'
'Balakrishna, Maravanji S.'

_publ_section_title
;
 New 1,2,3-triazole based bis- and trisphosphine ligands: synthesis,
 transition metal chemistry and catalytic studies.
;
_journal_issue 11
_journal_name_full 'Dalton transactions (Cambridge, England : 2003)'
_journal_page_first 3434
_journal_page_last 3449
_journal_paper_doi 10.1039/c9dt04302k
_journal_volume 49
_journal_year 2020
_chemical_formula_moiety 'C38 H29 Cl2 N3 P2 Pd, 1(C H2 Cl2)'
_chemical_formula_sum 'C39 H31 Cl4 N3 P2 Pd'
_chemical_formula_weight 851.81
_space_group_crystal_system monoclinic
_space_group_IT_number 14
_space_group_name_Hall '-P 2yn'
_space_group_name_H-M_alt 'P 1 21/n 1'
_atom_sites_solution_hydrogens geom
_atom_sites_solution_primary dual
_audit_creation_date 2019-12-25
_audit_creation_method
;
Olex2 1.2
(compiled 2018.05.29 svn.r3508 for OlexSys, GUI svn.r5506)
;
_audit_update_record
;
2019-12-25 deposited with the CCDC.	2020-01-02 downloaded from the CCDC.
;
_cell_angle_alpha 90
_cell_angle_beta 103.1600(10)
_cell_angle_gamma 90
_cell_formula_units_Z 4
_cell_length_a 11.5130(2)
_cell_length_b 13.1004(2)
_cell_length_c 25.2960(4)
_cell_measurement_reflns_used 62576
_cell_measurement_temperature 150
_cell_measurement_theta_max 31.2820
_cell_measurement_theta_min 2.1440
_cell_volume 3715.07(11)
_computing_cell_refinement
;
CrystalClear-SM Expert 2.0 r7 (Rigaku, 2011)
;
_computing_data_collection
;
CrystalClear-SM Expert 2.0 r7 (Rigaku, 2011)
;
_computing_data_reduction
;
CrystalClear-SM Expert 2.0 r7 (Rigaku, 2011)
;
_computing_molecular_graphics 'Olex2 (Dolomanov et al., 2009)'
_computing_publication_material 'Olex2 (Dolomanov et al., 2009)'
_computing_structure_refinement 'ShelXL (Sheldrick, 2015)'
_computing_structure_solution 'ShelXT (Sheldrick, 2015)'
_diffrn_ambient_temperature 150
_diffrn_detector CCD
_diffrn_detector_area_resol_mean 28.5714
_diffrn_detector_type 'Rigaku Saturn724+'
_diffrn_measured_fraction_theta_full 0.999
_diffrn_measured_fraction_theta_max 0.945
_diffrn_measurement_device 'AFC12 (Right): Kappa 3 circle'
_diffrn_measurement_device_type 'Rigaku Saturn724+ (2x2 bin mode)'
_diffrn_measurement_method 'profile data from \w-scans'
_diffrn_measurement_specimen_support 'Mitegen 50um'
_diffrn_radiation_collimation 0.3
_diffrn_radiation_monochromator Confocal
_diffrn_radiation_probe x-ray
_diffrn_radiation_type MoK\a
_diffrn_radiation_wavelength 0.71073
_diffrn_reflns_av_R_equivalents 0.0327
_diffrn_reflns_av_unetI/netI 0.0131
_diffrn_reflns_Laue_measured_fraction_full 0.999
_diffrn_reflns_Laue_measured_fraction_max 0.945
_diffrn_reflns_limit_h_max 16
_diffrn_reflns_limit_h_min -16
_diffrn_reflns_limit_k_max 18
_diffrn_reflns_limit_k_min -18
_diffrn_reflns_limit_l_max 36
_diffrn_reflns_limit_l_min -35
_diffrn_reflns_number 98012
_diffrn_reflns_point_group_measured_fraction_full 0.999
_diffrn_reflns_point_group_measured_fraction_max 0.945
_diffrn_reflns_theta_full 25.242
_diffrn_reflns_theta_max 31.180
_diffrn_reflns_theta_min 2.391
_diffrn_source 'Rotating Anode'
_diffrn_source_current 24.0
_diffrn_source_power 1.2
_diffrn_source_target Mo
_diffrn_source_type 'Rotating Anode'
_diffrn_source_voltage 50.0
_exptl_absorpt_coefficient_mu 0.906
_exptl_absorpt_correction_T_max 1.00000
_exptl_absorpt_correction_T_min 0.84201
_exptl_absorpt_correction_type numerical
_exptl_absorpt_process_details
;
Olex2 1.2
(compiled 2018.05.29 svn.r3508 for OlexSys, GUI svn.r5506)
;
_exptl_crystal_colour yellow
_exptl_crystal_colour_primary yellow
_exptl_crystal_density_diffrn 1.523
_exptl_crystal_description block
_exptl_crystal_F_000 1720
_exptl_crystal_size_max 0.215
_exptl_crystal_size_mid 0.178
_exptl_crystal_size_min 0.128
_refine_diff_density_max 0.670
_refine_diff_density_min -0.606
_refine_diff_density_rms 0.067
_refine_ls_extinction_method none
_refine_ls_goodness_of_fit_ref 1.047
_refine_ls_hydrogen_treatment constr
_refine_ls_matrix_type full
_refine_ls_number_parameters 531
_refine_ls_number_reflns 11376
_refine_ls_number_restraints 334
_refine_ls_restrained_S_all 1.042
_refine_ls_R_factor_all 0.0263
_refine_ls_R_factor_gt 0.0242
_refine_ls_shift/su_max 0.002
_refine_ls_shift/su_mean 0.000
_refine_ls_structure_factor_coef Fsqd
_refine_ls_weighting_details 'w=1/[\s^2^(Fo^2^)+(0.0285P)^2^+2.3111P] where P=(Fo^2^+2Fc^2^)/3'
_refine_ls_weighting_scheme calc
_refine_ls_wR_factor_gt 0.0603
_refine_ls_wR_factor_ref 0.0615
_reflns_Friedel_coverage 0.000
_reflns_number_gt 10690
_reflns_number_total 11376
_reflns_threshold_expression 'I > 2\s(I)'
_cod_data_source_file c9dt04302k2.cif
_cod_data_source_block compound-14
_cod_depositor_comments 'Adding full bibliography for 7703162--7703172.cif.'
_cod_database_code 7703165
_shelx_shelxl_version_number 2014/7
_shelx_space_group_comment
;
The symmetry employed for this shelxl refinement is uniquely defined
by the following loop, which should always be used as a source of
symmetry information in preference to the above space-group names.
They are only intended as comments.
;
_olex2_refinement_description
;
1. Fixed Uiso
 At 1.2 times of:
  All C(H) groups, All C(H,H) groups
2. Restrained distances
 C1S-Cl11 = C1S-Cl12
 1.76701 with sigma of 0.02
 C1T-Cl21 = C1T-Cl22
 1.76701 with sigma of 0.02
 C1U-Cl31 = C1U-Cl32
 1.76701 with sigma of 0.02
 Cl11-Cl12 = Cl21-Cl22 = Cl31-Cl32
 2.885527 with sigma of 0.02
3. Rigid bond restraints
 C33, C34, C35, C36, C37, C38, C33A, C34A, C35A, C36A, C37A, C38A
 with sigma for 1-2 distances of 0.01 and sigma for 1-3 distances of 0.01
 Cl11, Cl12, C1T, Cl21, Cl22, C1U, Cl31, Cl32
 with sigma for 1-2 distances of 0.01 and sigma for 1-3 distances of 0.01
4. Uiso/Uaniso restraints and constraints
C33 \\sim C34 \\sim C35 \\sim C36 \\sim C37 \\sim C38 \\sim C33A \\sim C34A
\\sim C35A \\sim C36A \\sim C37A \\sim C38A: within 2A with sigma of 0.01 and
sigma for terminal atoms of 0.02
Cl11 \\sim Cl12 \\sim C1T \\sim Cl21 \\sim Cl22 \\sim C1U \\sim Cl31 \\sim
Cl32: within 2A with sigma of 0.01 and sigma for terminal atoms of 0.02
5. Others
 1*[Sof(C1S)+Sof(H1SA)+Sof(H1SB)+Sof(Cl11)+Sof(Cl12)]+1*[Sof(C1T)+Sof(H1TA)+
 Sof(H1TB)+Sof(Cl21)+Sof(Cl22)]+1*[Sof(C1U)+Sof(H1UA)+Sof(H1UB)+Sof(Cl31)+
 Sof(Cl32)]=1 with esd of 0.0001
 1(DFIX)=1(DFIX)=1(DFIX)=FVAR(1)
 1(DFIX)=1.633*FVAR(2)
 Sof(C1S)=Sof(H1SA)=Sof(H1SB)=Sof(Cl11)=Sof(Cl12)=FVAR(2)
 Sof(C1T)=Sof(H1TA)=Sof(H1TB)=Sof(Cl21)=Sof(Cl22)=FVAR(3)
 Sof(C1U)=Sof(H1UA)=Sof(H1UB)=Sof(Cl31)=Sof(Cl32)=FVAR(4)
 Sof(C33A)=Sof(C34A)=Sof(H34A)=Sof(C35A)=Sof(H35A)=Sof(C36A)=Sof(H36A)=
 Sof(C37A)=Sof(H37A)=Sof(C38A)=Sof(H38A)=1-FVAR(5)
 Sof(C33)=Sof(C34)=Sof(H34)=Sof(C35)=Sof(H35)=Sof(C36)=Sof(H36)=Sof(C37)=
 Sof(H37)=Sof(C38)=Sof(H38)=FVAR(5)
6.a Secondary CH2 refined with riding coordinates:
 C1S(H1SA,H1SB), C1T(H1TA,H1TB), C1U(H1UA,H1UB)
6.b Aromatic/amide H refined with riding coordinates:
 C5(H5), C4(H4), C3(H3), C2(H2), C10(H10), C11(H11), C12(H12), C13(H13),
 C14(H14), C16(H16), C17(H17), C18(H18), C19(H19), C20(H20), C22(H22), C23(H23),
  C24(H24), C25(H25), C26(H26), C28(H28), C29(H29), C30(H30), C31(H31),
 C32(H32), C34(H34), C35(H35), C36(H36), C37(H37), C38(H38), C34A(H34A),
 C35A(H35A), C36A(H36A), C37A(H37A), C38A(H38A)
6.c Fitted hexagon refined as free rotating group:
 C33(C34,C35,C36,C37,C38), C33A(C34A,C35A,C36A,C37A,C38A)
;
_olex2_submission_special_instructions 'No special instructions were received'

loop_
_space_group_symop_operation_xyz
'x, y, z'
'-x+1/2, y+1/2, -z+1/2'
'-x, -y, -z'
'x-1/2, -y-1/2, z-1/2'

loop_
_atom_site_label
_atom_site_type_symbol
_atom_site_fract_x
_atom_site_fract_y
_atom_site_fract_z
_atom_site_U_iso_or_equiv
_atom_site_adp_type
_atom_site_occupancy
_atom_site_site_symmetry_order
_atom_site_calc_flag
_atom_site_refinement_flags_posn
_atom_site_refinement_flags_adp
_atom_site_refinement_flags_occupancy
_atom_site_disorder_assembly
_atom_site_disorder_group
Pd1 Pd 0.63000(2) 0.72667(2) 0.29656(2) 0.01520(3) Uani 1 1 d . . . . .
Cl1 Cl 0.46791(3) 0.74761(3) 0.22307(2) 0.02501(6) Uani 1 1 d . . . . .
Cl2 Cl 0.76061(3) 0.73827(3) 0.23810(2) 0.02561(7) Uani 1 1 d . . . . .
P1 P 0.79368(3) 0.73602(2) 0.36614(2) 0.01537(6) Uani 1 1 d . . . . .
P2 P 0.50935(3) 0.68245(2) 0.35124(2) 0.01623(6) Uani 1 1 d . . . . .
N1 N 0.56981(11) 0.48851(10) 0.40518(5) 0.0282(3) Uani 1 1 d . . . . .
N2 N 0.64356(14) 0.44965(11) 0.45043(6) 0.0425(4) Uani 1 1 d . . . . .
N3 N 0.70552(13) 0.52566(11) 0.47620(6) 0.0390(3) Uani 1 1 d . . . . .
C1 C 0.72870(12) 0.71201(11) 0.46695(5) 0.0228(2) Uani 1 1 d . . . . .
C6 C 0.77767(11) 0.77685(9) 0.43364(5) 0.0185(2) Uani 1 1 d . . . . .
C5 C 0.82204(12) 0.87182(10) 0.45439(5) 0.0238(2) Uani 1 1 d . . . . .
H5 H 0.8527 0.9178 0.4319 0.029 Uiso 1 1 calc R . . . .
C4 C 0.82191(14) 0.89977(12) 0.50746(6) 0.0312(3) Uani 1 1 d . . . . .
H4 H 0.8516 0.9647 0.5208 0.037 Uiso 1 1 calc R . . . .
C3 C 0.77869(15) 0.83312(14) 0.54065(6) 0.0357(3) Uani 1 1 d . . . . .
H3 H 0.7812 0.8510 0.5773 0.043 Uiso 1 1 calc R . . . .
C2 C 0.73168(15) 0.74028(14) 0.52031(6) 0.0332(3) Uani 1 1 d . . . . .
H2 H 0.7009 0.6950 0.5431 0.040 Uiso 1 1 calc R . . . .
C7 C 0.67375(12) 0.61342(11) 0.44765(5) 0.0245(3) Uani 1 1 d . . . . .
C8 C 0.58485(11) 0.59161(10) 0.40211(5) 0.0200(2) Uani 1 1 d . . . . .
C9 C 0.49349(12) 0.41752(10) 0.36998(6) 0.0248(3) Uani 1 1 d . . . . .
C10 C 0.38111(13) 0.39811(11) 0.37866(6) 0.0262(3) Uani 1 1 d . . . . .
H10 H 0.3535 0.4328 0.4065 0.031 Uiso 1 1 calc R . . . .
C11 C 0.30968(13) 0.32695(11) 0.34587(6) 0.0277(3) Uani 1 1 d . . . . .
H11 H 0.2320 0.3128 0.3509 0.033 Uiso 1 1 calc R . . . .
C12 C 0.35143(14) 0.27643(11) 0.30574(7) 0.0303(3) Uani 1 1 d . . . . .
H12 H 0.3022 0.2275 0.2835 0.036 Uiso 1 1 calc R . . . .
C13 C 0.46465(14) 0.29667(13) 0.29775(7) 0.0340(3) Uani 1 1 d . . . . .
H13 H 0.4926 0.2617 0.2702 0.041 Uiso 1 1 calc R . . . .
C14 C 0.53689(13) 0.36814(12) 0.33018(7) 0.0310(3) Uani 1 1 d . . . . .
H14 H 0.6144 0.3827 0.3251 0.037 Uiso 1 1 calc R . . . .
C15 C 0.87243(10) 0.61557(9) 0.37802(5) 0.0187(2) Uani 1 1 d . . . . .
C16 C 0.96024(12) 0.59798(11) 0.42531(6) 0.0255(3) Uani 1 1 d . . . . .
H16 H 0.9777 0.6488 0.4528 0.031 Uiso 1 1 calc R . . . .
C17 C 1.02201(14) 0.50589(13) 0.43211(6) 0.0324(3) Uani 1 1 d . . . . .
H17 H 1.0828 0.4943 0.4639 0.039 Uiso 1 1 calc R . . . .
C18 C 0.99477(14) 0.43104(12) 0.39252(7) 0.0337(3) Uani 1 1 d . . . . .
H18 H 1.0370 0.3682 0.3974 0.040 Uiso 1 1 calc R . . . .
C19 C 0.90665(13) 0.44709(11) 0.34600(7) 0.0297(3) Uani 1 1 d . . . . .
H19 H 0.8878 0.3951 0.3192 0.036 Uiso 1 1 calc R . . . .
C20 C 0.84583(11) 0.53929(10) 0.33855(6) 0.0227(2) Uani 1 1 d . . . . .
H20 H 0.7858 0.5506 0.3065 0.027 Uiso 1 1 calc R . . . .
C21 C 0.89617(11) 0.83238(10) 0.35217(5) 0.0189(2) Uani 1 1 d . . . . .
C22 C 1.01921(11) 0.82152(11) 0.37024(6) 0.0247(3) Uani 1 1 d . . . . .
H22 H 1.0519 0.7592 0.3862 0.030 Uiso 1 1 calc R . . . .
C23 C 1.09406(13) 0.90246(13) 0.36474(6) 0.0314(3) Uani 1 1 d . . . . .
H23 H 1.1780 0.8948 0.3766 0.038 Uiso 1 1 calc R . . . .
C24 C 1.04717(14) 0.99347(12) 0.34223(6) 0.0309(3) Uani 1 1 d . . . . .
H24 H 1.0987 1.0487 0.3393 0.037 Uiso 1 1 calc R . . . .
C25 C 0.92434(14) 1.00460(11) 0.32380(6) 0.0295(3) Uani 1 1 d . . . . .
H25 H 0.8921 1.0673 0.3082 0.035 Uiso 1 1 calc R . . . .
C26 C 0.84928(12) 0.92393(11) 0.32824(6) 0.0250(3) Uani 1 1 d . . . . .
H26 H 0.7656 0.9310 0.3149 0.030 Uiso 1 1 calc R . . . .
C27 C 0.36742(10) 0.62418(10) 0.31917(5) 0.0180(2) Uani 1 1 d . . . . .
C28 C 0.36192(11) 0.55668(10) 0.27593(5) 0.0199(2) Uani 1 1 d . . . . .
H28 H 0.4312 0.5438 0.2626 0.024 Uiso 1 1 calc R . . . .
C29 C 0.25544(12) 0.50852(11) 0.25252(5) 0.0246(2) Uani 1 1 d . . . . .
H29 H 0.2521 0.4620 0.2234 0.030 Uiso 1 1 calc R . . . .
C30 C 0.15346(12) 0.52811(12) 0.27151(6) 0.0290(3) Uani 1 1 d . . . . .
H30 H 0.0808 0.4946 0.2556 0.035 Uiso 1 1 calc R . . . .
C31 C 0.15782(12) 0.59633(12) 0.31356(6) 0.0296(3) Uani 1 1 d . . . . .
H31 H 0.0877 0.6104 0.3261 0.036 Uiso 1 1 calc R . . . .
C32 C 0.26460(11) 0.64465(11) 0.33767(6) 0.0243(2) Uani 1 1 d . . . . .
H32 H 0.2673 0.6914 0.3666 0.029 Uiso 1 1 calc R . . . .
C33 C 0.4707(6) 0.7891(3) 0.38970(19) 0.0233(8) Uani 0.625(13) 1 d . U P A 1
C34 C 0.4649(5) 0.8842(3) 0.36484(19) 0.0280(7) Uani 0.625(13) 1 d G U P A 1
H34 H 0.4833 0.8907 0.3302 0.034 Uiso 0.625(13) 1 calc R . P A 1
C35 C 0.4323(4) 0.9697(3) 0.3906(3) 0.0392(9) Uani 0.625(13) 1 d G U P A 1
H35 H 0.4283 1.0346 0.3736 0.047 Uiso 0.625(13) 1 calc R . P A 1
C36 C 0.4054(3) 0.9601(4) 0.4412(2) 0.0445(11) Uani 0.625(13) 1 d G U P A 1
H36 H 0.3830 1.0185 0.4588 0.053 Uiso 0.625(13) 1 calc R . P A 1
C37 C 0.4111(4) 0.8650(5) 0.46608(17) 0.0437(11) Uani 0.625(13) 1 d G U P A 1
H37 H 0.3928 0.8585 0.5007 0.052 Uiso 0.625(13) 1 calc R . P A 1
C38 C 0.4438(6) 0.7795(4) 0.44032(18) 0.0350(8) Uani 0.625(13) 1 d G U P A 1
H38 H 0.4478 0.7145 0.4573 0.042 Uiso 0.625(13) 1 calc R . P A 1
C33A C 0.4731(10) 0.7797(5) 0.3952(3) 0.0267(14) Uani 0.375(13) 1 d . U P A 2
C34A C 0.4686(8) 0.8813(6) 0.3790(4) 0.0332(13) Uani 0.375(13) 1 d G U P A 2
H34A H 0.4904 0.8997 0.3463 0.040 Uiso 0.375(13) 1 calc R . P A 2
C35A C 0.4322(6) 0.9560(5) 0.4108(4) 0.0381(13) Uani 0.375(13) 1 d G U P A 2
H35A H 0.4292 1.0255 0.3998 0.046 Uiso 0.375(13) 1 calc R . P A 2
C36A C 0.4003(5) 0.9291(7) 0.4588(4) 0.0409(15) Uani 0.375(13) 1 d G U P A 2
H36A H 0.3755 0.9802 0.4805 0.049 Uiso 0.375(13) 1 calc R . P A 2
C37A C 0.4048(7) 0.8275(7) 0.4749(3) 0.0425(14) Uani 0.375(13) 1 d G U P A 2
H37A H 0.3830 0.8091 0.5077 0.051 Uiso 0.375(13) 1 calc R . P A 2
C38A C 0.4412(9) 0.7528(6) 0.4431(3) 0.0308(12) Uani 0.375(13) 1 d G U P A 2
H38A H 0.4442 0.6834 0.4542 0.037 Uiso 0.375(13) 1 calc R . P A 2
C1S C 1.2224(4) 0.7847(6) 0.59310(19) 0.0449(11) Uani 0.815(3) 1 d D . P B 1
H1SA H 1.2640 0.7226 0.5848 0.054 Uiso 0.815(3) 1 calc R . P B 1
H1SB H 1.1905 0.7707 0.6256 0.054 Uiso 0.815(3) 1 calc R . P B 1
Cl11 Cl 1.3246(2) 0.88825(12) 0.60653(9) 0.0424(3) Uani 0.815(3) 1 d D U P B 1
Cl12 Cl 1.1057(2) 0.81450(16) 0.53821(10) 0.0832(8) Uani 0.815(3) 1 d D U P B 1
C1T C 1.201(3) 0.787(3) 0.5964(10) 0.040(4) Uani 0.113(3) 1 d D U P C 2
H1TA H 1.2235 0.7166 0.6079 0.048 Uiso 0.113(3) 1 calc R . P C 2
H1TB H 1.1478 0.8137 0.6191 0.048 Uiso 0.113(3) 1 calc R . P C 2
Cl21 Cl 1.3290(13) 0.8641(7) 0.6052(6) 0.0296(16) Uani 0.113(3) 1 d D U P C 2
Cl22 Cl 1.1248(15) 0.7887(12) 0.5278(6) 0.066(3) Uani 0.113(3) 1 d D U P C 2
C1U C 1.204(4) 0.803(4) 0.5936(19) 0.039(4) Uani 0.0717(13) 1 d D U P D 3
H1UA H 1.2653 0.8579 0.5989 0.047 Uiso 0.0717(13) 1 calc R . P D 3
H1UB H 1.1979 0.7787 0.6298 0.047 Uiso 0.0717(13) 1 calc R . P D 3
Cl31 Cl 1.2479(5) 0.7016(4) 0.5564(2) 0.0294(12) Uani 0.0717(13) 1 d D U P D 3
Cl32 Cl 1.0642(6) 0.8541(6) 0.5586(3) 0.0501(19) Uani 0.0717(13) 1 d D U P D 3

loop_
_atom_site_aniso_label
_atom_site_aniso_U_11
_atom_site_aniso_U_22
_atom_site_aniso_U_33
_atom_site_aniso_U_23
_atom_site_aniso_U_13
_atom_site_aniso_U_12
Pd1 0.01174(4) 0.01903(5) 0.01466(4) 0.00229(3) 0.00267(3) -0.00046(3)
Cl1 0.01668(13) 0.03116(15) 0.02408(14) 0.01026(12) -0.00181(10) -0.00143(11)
Cl2 0.01932(13) 0.04035(18) 0.01858(13) 0.00113(12) 0.00726(10) -0.00445(12)
P1 0.01282(12) 0.01742(13) 0.01562(13) -0.00004(10) 0.00269(10) -0.00113(10)
P2 0.01338(12) 0.01966(14) 0.01591(13) -0.00056(10) 0.00390(10) -0.00157(10)
N1 0.0277(6) 0.0266(6) 0.0249(5) 0.0073(4) -0.0054(4) -0.0102(5)
N2 0.0452(8) 0.0346(7) 0.0354(7) 0.0151(6) -0.0167(6) -0.0165(6)
N3 0.0414(7) 0.0355(7) 0.0305(6) 0.0116(5) -0.0118(5) -0.0173(6)
C1 0.0208(6) 0.0295(6) 0.0167(5) -0.0002(5) 0.0018(4) -0.0070(5)
C6 0.0160(5) 0.0222(6) 0.0168(5) -0.0017(4) 0.0029(4) -0.0015(4)
C5 0.0252(6) 0.0227(6) 0.0244(6) -0.0040(5) 0.0073(5) -0.0033(5)
C4 0.0344(7) 0.0314(7) 0.0285(7) -0.0117(6) 0.0088(6) -0.0060(6)
C3 0.0422(8) 0.0457(9) 0.0203(6) -0.0107(6) 0.0092(6) -0.0101(7)
C2 0.0373(8) 0.0449(9) 0.0178(6) -0.0017(6) 0.0071(5) -0.0144(7)
C7 0.0236(6) 0.0299(7) 0.0179(5) 0.0039(5) 0.0003(4) -0.0093(5)
C8 0.0185(5) 0.0240(6) 0.0171(5) 0.0030(4) 0.0030(4) -0.0058(4)
C9 0.0237(6) 0.0219(6) 0.0246(6) 0.0051(5) -0.0034(5) -0.0076(5)
C10 0.0285(6) 0.0272(6) 0.0217(6) 0.0020(5) 0.0032(5) -0.0083(5)
C11 0.0239(6) 0.0302(7) 0.0275(6) 0.0016(5) 0.0029(5) -0.0101(5)
C12 0.0266(7) 0.0265(7) 0.0344(7) -0.0046(6) -0.0004(6) -0.0042(5)
C13 0.0258(7) 0.0355(8) 0.0392(8) -0.0077(7) 0.0043(6) 0.0027(6)
C14 0.0186(6) 0.0350(7) 0.0375(8) 0.0025(6) 0.0021(5) -0.0012(5)
C15 0.0157(5) 0.0190(5) 0.0209(5) 0.0012(4) 0.0034(4) 0.0006(4)
C16 0.0229(6) 0.0296(7) 0.0221(6) 0.0014(5) 0.0009(5) 0.0032(5)
C17 0.0279(7) 0.0378(8) 0.0306(7) 0.0100(6) 0.0046(5) 0.0107(6)
C18 0.0318(7) 0.0270(7) 0.0453(9) 0.0087(6) 0.0151(6) 0.0107(6)
C19 0.0299(7) 0.0220(6) 0.0392(8) -0.0040(6) 0.0118(6) 0.0019(5)
C20 0.0200(5) 0.0220(6) 0.0259(6) -0.0027(5) 0.0046(5) -0.0003(5)
C21 0.0171(5) 0.0215(5) 0.0188(5) -0.0017(4) 0.0058(4) -0.0040(4)
C22 0.0174(5) 0.0292(7) 0.0275(6) -0.0007(5) 0.0048(5) -0.0035(5)
C23 0.0211(6) 0.0408(8) 0.0324(7) -0.0028(6) 0.0064(5) -0.0122(6)
C24 0.0358(7) 0.0336(7) 0.0253(6) -0.0038(6) 0.0109(6) -0.0177(6)
C25 0.0383(8) 0.0246(6) 0.0269(6) 0.0024(5) 0.0099(6) -0.0070(6)
C26 0.0245(6) 0.0245(6) 0.0262(6) 0.0037(5) 0.0061(5) -0.0019(5)
C27 0.0146(5) 0.0211(5) 0.0186(5) 0.0011(4) 0.0040(4) -0.0023(4)
C28 0.0192(5) 0.0224(6) 0.0182(5) 0.0011(4) 0.0043(4) -0.0010(4)
C29 0.0252(6) 0.0254(6) 0.0216(6) -0.0023(5) 0.0020(5) -0.0049(5)
C30 0.0200(6) 0.0326(7) 0.0322(7) -0.0014(6) 0.0014(5) -0.0080(5)
C31 0.0171(6) 0.0359(7) 0.0374(7) -0.0039(6) 0.0094(5) -0.0050(5)
C32 0.0181(5) 0.0291(6) 0.0271(6) -0.0046(5) 0.0083(5) -0.0033(5)
C33 0.0146(15) 0.0323(17) 0.0237(13) -0.0104(13) 0.0053(12) -0.0007(13)
C34 0.0212(12) 0.0238(12) 0.0372(18) -0.0085(12) 0.0028(14) 0.0007(10)
C35 0.0270(12) 0.0346(15) 0.051(2) -0.0160(15) -0.0019(17) 0.0015(11)
C36 0.0275(13) 0.051(2) 0.051(3) -0.030(2) 0.0013(16) 0.0027(15)
C37 0.0327(14) 0.061(3) 0.0374(17) -0.0277(18) 0.0085(13) 0.000(2)
C38 0.0290(14) 0.046(2) 0.0302(15) -0.0113(15) 0.0074(12) -0.0025(18)
C33A 0.018(3) 0.026(2) 0.034(3) -0.010(2) 0.002(2) -0.003(2)
C34A 0.021(2) 0.037(2) 0.041(3) -0.015(2) 0.006(2) -0.0032(18)
C35A 0.0244(19) 0.034(2) 0.055(3) -0.022(2) 0.007(3) 0.0001(18)
C36A 0.0255(19) 0.045(3) 0.049(3) -0.029(3) 0.002(2) 0.006(2)
C37A 0.031(2) 0.056(4) 0.040(3) -0.022(2) 0.0089(19) 0.005(3)
C38A 0.028(2) 0.043(3) 0.024(2) -0.015(2) 0.0111(17) 0.001(2)
C1S 0.050(2) 0.047(2) 0.0357(14) 0.0098(14) 0.0045(13) -0.0032(16)
Cl11 0.0462(4) 0.0396(8) 0.0413(4) -0.0039(6) 0.0099(3) -0.0051(6)
Cl12 0.0666(10) 0.0647(11) 0.0929(17) 0.0205(9) -0.0348(10) -0.0051(7)
C1T 0.042(6) 0.033(6) 0.039(6) -0.006(5) 0.000(5) -0.012(5)
Cl21 0.042(3) 0.012(3) 0.030(2) 0.002(2) -0.001(2) -0.009(2)
Cl22 0.062(5) 0.073(7) 0.047(3) -0.007(4) -0.020(3) -0.014(4)
C1U 0.044(6) 0.031(7) 0.039(6) -0.005(6) 0.001(6) 0.001(6)
Cl31 0.037(3) 0.020(2) 0.030(2) -0.0010(16) 0.0055(18) 0.0111(17)
Cl32 0.037(3) 0.045(4) 0.061(4) -0.021(3) -0.003(3) 0.022(3)

loop_
_atom_type_symbol
_atom_type_description
_atom_type_scat_dispersion_real
_atom_type_scat_dispersion_imag
_atom_type_scat_source
C C 0.0033 0.0016 'International Tables Vol C Tables 4.2.6.8 and 6.1.1.4'
H H 0.0000 0.0000 'International Tables Vol C Tables 4.2.6.8 and 6.1.1.4'
N N 0.0061 0.0033 'International Tables Vol C Tables 4.2.6.8 and 6.1.1.4'
P P 0.1023 0.0942 'International Tables Vol C Tables 4.2.6.8 and 6.1.1.4'
Cl Cl 0.1484 0.1585 'International Tables Vol C Tables 4.2.6.8 and 6.1.1.4'
Pd Pd -0.9988 1.0072 'International Tables Vol C Tables 4.2.6.8 and 6.1.1.4'

loop_
_geom_angle_atom_site_label_1
_geom_angle_atom_site_label_2
_geom_angle_atom_site_label_3
_geom_angle
Cl1 Pd1 Cl2 90.077(12)
P1 Pd1 Cl1 169.880(12)
P1 Pd1 Cl2 86.968(11)
P2 Pd1 Cl1 91.515(11)
P2 Pd1 Cl2 168.786(13)
P2 Pd1 P1 93.261(11)
C6 P1 Pd1 119.66(4)
C15 P1 Pd1 112.18(4)
C15 P1 C6 104.58(6)
C15 P1 C21 108.36(6)
C21 P1 Pd1 110.36(4)
C21 P1 C6 100.68(6)
C8 P2 Pd1 109.92(4)
C27 P2 Pd1 116.87(4)
C27 P2 C8 106.06(6)
C33 P2 Pd1 113.12(17)
C33 P2 C8 105.07(18)
C33 P2 C27 104.9(2)
C33A P2 Pd1 117.4(3)
C33A P2 C8 99.6(3)
C33A P2 C27 105.1(4)
N2 N1 C8 110.81(11)
N2 N1 C9 117.07(12)
C8 N1 C9 132.12(11)
N3 N2 N1 107.43(12)
N2 N3 C7 109.13(12)
C6 C1 C7 122.24(12)
C2 C1 C6 119.79(13)
C2 C1 C7 117.97(12)
C1 C6 P1 121.40(10)
C5 C6 P1 120.10(10)
C5 C6 C1 118.37(12)
C6 C5 H5 119.5
C4 C5 C6 120.98(13)
C4 C5 H5 119.5
C5 C4 H4 120.0
C3 C4 C5 120.00(14)
C3 C4 H4 120.0
C4 C3 H3 120.2
C4 C3 C2 119.67(13)
C2 C3 H3 120.2
C1 C2 H2 119.5
C3 C2 C1 121.07(14)
C3 C2 H2 119.5
N3 C7 C1 121.42(12)
N3 C7 C8 108.97(12)
C8 C7 C1 129.58(13)
N1 C8 P2 129.77(10)
N1 C8 C7 103.64(11)
C7 C8 P2 126.59(10)
C10 C9 N1 118.76(13)
C14 C9 N1 118.81(13)
C14 C9 C10 122.37(13)
C9 C10 H10 120.8
C9 C10 C11 118.49(14)
C11 C10 H10 120.8
C10 C11 H11 119.9
C12 C11 C10 120.11(13)
C12 C11 H11 119.9
C11 C12 H12 119.7
C11 C12 C13 120.57(14)
C13 C12 H12 119.7
C12 C13 H13 120.1
C14 C13 C12 119.86(15)
C14 C13 H13 120.1
C9 C14 C13 118.58(14)
C9 C14 H14 120.7
C13 C14 H14 120.7
C16 C15 P1 121.52(10)
C20 C15 P1 119.01(9)
C20 C15 C16 119.46(12)
C15 C16 H16 120.1
C17 C16 C15 119.89(13)
C17 C16 H16 120.1
C16 C17 H17 120.0
C18 C17 C16 119.95(14)
C18 C17 H17 120.0
C17 C18 H18 119.7
C19 C18 C17 120.58(14)
C19 C18 H18 119.7
C18 C19 H19 120.1
C18 C19 C20 119.83(14)
C20 C19 H19 120.1
C15 C20 H20 119.9
C19 C20 C15 120.28(13)
C19 C20 H20 119.9
C22 C21 P1 121.47(10)
C22 C21 C26 119.61(12)
C26 C21 P1 118.52(9)
C21 C22 H22 120.2
C23 C22 C21 119.69(14)
C23 C22 H22 120.2
C22 C23 H23 119.8
C24 C23 C22 120.46(14)
C24 C23 H23 119.8
C23 C24 H24 119.9
C23 C24 C25 120.12(13)
C25 C24 H24 119.9
C24 C25 H25 120.1
C26 C25 C24 119.84(14)
C26 C25 H25 120.1
C21 C26 H26 119.9
C25 C26 C21 120.25(13)
C25 C26 H26 119.9
C28 C27 P2 119.41(9)
C32 C27 P2 120.99(10)
C32 C27 C28 119.60(11)
C27 C28 H28 120.0
C29 C28 C27 120.05(12)
C29 C28 H28 120.0
C28 C29 H29 119.9
C28 C29 C30 120.19(13)
C30 C29 H29 119.9
C29 C30 H30 120.0
C31 C30 C29 120.01(12)
C31 C30 H30 120.0
C30 C31 H31 119.9
C30 C31 C32 120.29(13)
C32 C31 H31 119.9
C27 C32 H32 120.1
C31 C32 C27 119.84(13)
C31 C32 H32 120.1
C34 C33 P2 116.1(2)
C34 C33 C38 120.0
C38 C33 P2 123.9(2)
C33 C34 H34 120.0
C33 C34 C35 120.0
C35 C34 H34 120.0
C34 C35 H35 120.0
C34 C35 C36 120.0
C36 C35 H35 120.0
C35 C36 H36 120.0
C35 C36 C37 120.0
C37 C36 H36 120.0
C36 C37 H37 120.0
C38 C37 C36 120.0
C38 C37 H37 120.0
C33 C38 H38 120.0
C37 C38 C33 120.0
C37 C38 H38 120.0
C34A C33A P2 119.6(4)
C34A C33A C38A 120.0
C38A C33A P2 120.2(4)
C33A C34A H34A 120.0
C35A C34A C33A 120.0
C35A C34A H34A 120.0
C34A C35A H35A 120.0
C36A C35A C34A 120.0
C36A C35A H35A 120.0
C35A C36A H36A 120.0
C35A C36A C37A 120.0
C37A C36A H36A 120.0
C36A C37A H37A 120.0
C38A C37A C36A 120.0
C38A C37A H37A 120.0
C33A C38A H38A 120.0
C37A C38A C33A 120.0
C37A C38A H38A 120.0
H1SA C1S H1SB 108.2
Cl11 C1S H1SA 109.7
Cl11 C1S H1SB 109.7
Cl12 C1S H1SA 109.7
Cl12 C1S H1SB 109.7
Cl12 C1S Cl11 109.8(4)
H1TA C1T H1TB 108.2
Cl21 C1T H1TA 109.8
Cl21 C1T H1TB 109.8
Cl22 C1T H1TA 109.8
Cl22 C1T H1TB 109.8
Cl22 C1T Cl21 109.6(14)
H1UA C1U H1UB 108.1
Cl31 C1U H1UA 109.5
Cl31 C1U H1UB 109.5
Cl31 C1U Cl32 110.5(14)
Cl32 C1U H1UA 109.5
Cl32 C1U H1UB 109.5

loop_
_geom_bond_atom_site_label_1
_geom_bond_atom_site_label_2
_geom_bond_distance
Pd1 Cl1 2.3311(3)
Pd1 Cl2 2.3417(3)
Pd1 P1 2.2703(3)
Pd1 P2 2.2480(3)
P1 C6 1.8382(13)
P1 C15 1.8105(13)
P1 C21 1.8168(12)
P2 C8 1.8216(13)
P2 C27 1.8186(12)
P2 C33 1.815(3)
P2 C33A 1.802(5)
N1 N2 1.3592(17)
N1 C8 1.3662(17)
N1 C9 1.4401(17)
N2 N3 1.3091(19)
N3 C7 1.3627(19)
C1 C6 1.4021(18)
C1 C2 1.3925(19)
C1 C7 1.4718(19)
C6 C5 1.4007(18)
C5 H5 0.9500
C5 C4 1.3917(19)
C4 H4 0.9500
C4 C3 1.380(2)
C3 H3 0.9500
C3 C2 1.382(2)
C2 H2 0.9500
C7 C8 1.3853(17)
C9 C10 1.3844(19)
C9 C14 1.382(2)
C10 H10 0.9500
C10 C11 1.3865(19)
C11 H11 0.9500
C11 C12 1.386(2)
C12 H12 0.9500
C12 C13 1.389(2)
C13 H13 0.9500
C13 C14 1.389(2)
C14 H14 0.9500
C15 C16 1.3985(17)
C15 C20 1.3965(18)
C16 H16 0.9500
C16 C17 1.391(2)
C17 H17 0.9500
C17 C18 1.386(2)
C18 H18 0.9500
C18 C19 1.384(2)
C19 H19 0.9500
C19 C20 1.3873(19)
C20 H20 0.9500
C21 C22 1.3932(17)
C21 C26 1.3955(19)
C22 H22 0.9500
C22 C23 1.3932(19)
C23 H23 0.9500
C23 C24 1.377(2)
C24 H24 0.9500
C24 C25 1.392(2)
C25 H25 0.9500
C25 C26 1.3857(19)
C26 H26 0.9500
C27 C28 1.3967(17)
C27 C32 1.3944(17)
C28 H28 0.9500
C28 C29 1.3860(17)
C29 H29 0.9500
C29 C30 1.390(2)
C30 H30 0.9500
C30 C31 1.381(2)
C31 H31 0.9500
C31 C32 1.3938(18)
C32 H32 0.9500
C33 C34 1.3900
C33 C38 1.3900
C34 H34 0.9500
C34 C35 1.3900
C35 H35 0.9500
C35 C36 1.3900
C36 H36 0.9500
C36 C37 1.3900
C37 H37 0.9500
C37 C38 1.3900
C38 H38 0.9500
C33A C34A 1.3900
C33A C38A 1.3900
C34A H34A 0.9500
C34A C35A 1.3900
C35A H35A 0.9500
C35A C36A 1.3900
C36A H36A 0.9500
C36A C37A 1.3900
C37A H37A 0.9500
C37A C38A 1.3900
C38A H38A 0.9500
C1S H1SA 0.9900
C1S H1SB 0.9900
C1S Cl11 1.777(7)
C1S Cl12 1.743(4)
C1T H1TA 0.9900
C1T H1TB 0.9900
C1T Cl21 1.76(2)
C1T Cl22 1.76(2)
C1U H1UA 0.9900
C1U H1UB 0.9900
C1U Cl31 1.77(2)
C1U Cl32 1.78(2)

loop_
_geom_hbond_atom_site_label_D
_geom_hbond_atom_site_label_H
_geom_hbond_atom_site_label_A
_geom_hbond_distance_DH
_geom_hbond_distance_HA
_geom_hbond_distance_DA
_geom_hbond_angle_DHA
_geom_hbond_site_symmetry_A
C16 H16 Cl22 0.95 2.89 3.784(12) 156.7 .
C20 H20 Cl2 0.95 2.98 3.6166(14) 125.4 .
C1S H1SB Cl2 0.99 2.78 3.606(5) 141.4 4_676
C1U H1UB Cl2 0.99 2.68 3.61(6) 156.1 4_676

loop_
_geom_torsion_atom_site_label_1
_geom_torsion_atom_site_label_2
_geom_torsion_atom_site_label_3
_geom_torsion_atom_site_label_4
_geom_torsion
Pd1 P1 C6 C1 74.28(11)
Pd1 P1 C6 C5 -110.06(10)
Pd1 P1 C15 C16 -166.57(10)
Pd1 P1 C15 C20 14.42(11)
Pd1 P1 C21 C22 -146.89(10)
Pd1 P1 C21 C26 40.46(11)
Pd1 P2 C8 N1 -104.08(13)
Pd1 P2 C8 C7 75.60(13)
Pd1 P2 C27 C28 37.50(11)
Pd1 P2 C27 C32 -143.52(10)
Pd1 P2 C33 C34 30.8(3)
Pd1 P2 C33 C38 -151.3(2)
Pd1 P2 C33A C34A 30.0(6)
Pd1 P2 C33A C38A -154.7(3)
P1 C6 C5 C4 -173.33(11)
P1 C15 C16 C17 -177.58(11)
P1 C15 C20 C19 178.54(11)
P1 C21 C22 C23 -171.93(11)
P1 C21 C26 C25 171.03(11)
P2 C27 C28 C29 177.39(10)
P2 C27 C32 C31 -177.83(11)
P2 C33 C34 C35 177.9(4)
P2 C33 C38 C37 -177.8(5)
P2 C33A C34A C35A 175.3(8)
P2 C33A C38A C37A -175.3(8)
N1 N2 N3 C7 -0.8(2)
N1 C9 C10 C11 -177.71(13)
N1 C9 C14 C13 177.44(14)
N2 N1 C8 P2 -179.22(12)
N2 N1 C8 C7 1.05(17)
N2 N1 C9 C10 90.43(18)
N2 N1 C9 C14 -86.95(18)
N2 N3 C7 C1 179.82(15)
N2 N3 C7 C8 1.5(2)
N3 C7 C8 P2 178.72(11)
N3 C7 C8 N1 -1.53(16)
C1 C6 C5 C4 2.5(2)
C1 C7 C8 P2 0.6(2)
C1 C7 C8 N1 -179.65(14)
C6 P1 C15 C16 -35.41(12)
C6 P1 C15 C20 145.59(10)
C6 P1 C21 C22 85.73(11)
C6 P1 C21 C26 -86.92(11)
C6 C1 C2 C3 2.2(2)
C6 C1 C7 N3 129.12(16)
C6 C1 C7 C8 -53.0(2)
C6 C5 C4 C3 0.6(2)
C5 C4 C3 C2 -2.4(3)
C4 C3 C2 C1 0.9(3)
C2 C1 C6 P1 171.90(12)
C2 C1 C6 C5 -3.8(2)
C2 C1 C7 N3 -50.6(2)
C2 C1 C7 C8 127.29(17)
C7 C1 C6 P1 -7.84(18)
C7 C1 C6 C5 176.43(13)
C7 C1 C2 C3 -178.06(16)
C8 P2 C27 C28 -85.41(11)
C8 P2 C27 C32 93.56(12)
C8 P2 C33 C34 150.7(2)
C8 P2 C33 C38 -31.4(3)
C8 P2 C33A C34A 148.5(4)
C8 P2 C33A C38A -36.2(5)
C8 N1 N2 N3 -0.2(2)
C8 N1 C9 C10 -90.27(19)
C8 N1 C9 C14 92.4(2)
C9 N1 N2 N3 179.28(14)
C9 N1 C8 P2 1.4(2)
C9 N1 C8 C7 -178.29(15)
C9 C10 C11 C12 0.5(2)
C10 C9 C14 C13 0.2(2)
C10 C11 C12 C13 -0.3(2)
C11 C12 C13 C14 0.0(2)
C12 C13 C14 C9 0.1(2)
C14 C9 C10 C11 -0.4(2)
C15 P1 C6 C1 -52.38(12)
C15 P1 C6 C5 123.28(11)
C15 P1 C21 C22 -23.69(12)
C15 P1 C21 C26 163.65(10)
C15 C16 C17 C18 -1.3(2)
C16 C15 C20 C19 -0.5(2)
C16 C17 C18 C19 0.2(2)
C17 C18 C19 C20 0.7(2)
C18 C19 C20 C15 -0.6(2)
C20 C15 C16 C17 1.4(2)
C21 P1 C6 C1 -164.74(11)
C21 P1 C6 C5 10.93(12)
C21 P1 C15 C16 71.35(12)
C21 P1 C15 C20 -107.66(11)
C21 C22 C23 C24 0.9(2)
C22 C21 C26 C25 -1.8(2)
C22 C23 C24 C25 -1.2(2)
C23 C24 C25 C26 0.1(2)
C24 C25 C26 C21 1.4(2)
C26 C21 C22 C23 0.6(2)
C27 P2 C8 N1 23.12(14)
C27 P2 C8 C7 -157.19(12)
C27 P2 C33 C34 -97.6(3)
C27 P2 C33 C38 80.2(3)
C27 P2 C33A C34A -101.9(5)
C27 P2 C33A C38A 73.4(5)
C27 C28 C29 C30 0.8(2)
C28 C27 C32 C31 1.1(2)
C28 C29 C30 C31 0.5(2)
C29 C30 C31 C32 -0.9(2)
C30 C31 C32 C27 0.1(2)
C32 C27 C28 C29 -1.60(19)
C33 P2 C8 N1 133.9(2)
C33 P2 C8 C7 -46.4(2)
C33 P2 C27 C28 163.69(18)
C33 P2 C27 C32 -17.3(2)
C33 C34 C35 C36 0.0
C34 C33 C38 C37 0.0
C34 C35 C36 C37 0.0
C35 C36 C37 C38 0.0
C36 C37 C38 C33 0.0
C38 C33 C34 C35 0.0
C33A P2 C8 N1 132.0(4)
C33A P2 C8 C7 -48.3(4)
C33A P2 C27 C28 169.7(3)
C33A P2 C27 C32 -11.3(3)
C33A C34A C35A C36A 0.0
C34A C33A C38A C37A 0.0
C34A C35A C36A C37A 0.0
C35A C36A C37A C38A 0.0
C36A C37A C38A C33A 0.0
C38A C33A C34A C35A 0.0
